data_7019820
loop_
_publ_author_name
'Klap\"otke, Thomas M'
'Piercey, Davin G.'
'Stierstorfer, J\"org'

_publ_section_title
;
 Amination of energetic anions: high-performing energetic materials.
;
_journal_issue 31
_journal_name_full 'Dalton transactions (Cambridge, England : 2003)'
_journal_page_first 9451
_journal_page_last 9459
_journal_paper_doi 10.1039/c2dt30684k
_journal_volume 41
_journal_year 2012
_chemical_formula_moiety 'C H2 N6 O2'
_chemical_formula_sum 'C H2 N6 O2'
_chemical_formula_weight 130.09
_chemical_name_common 2-amino-5-nitrotetrazole
_chemical_name_systematic 2-amino-5-nitrotetrazole
_space_group_IT_number 33
_symmetry_cell_setting orthorhombic
_symmetry_Int_Tables_number 33
_symmetry_space_group_name_Hall 'P 2c -2n'
_symmetry_space_group_name_H-M 'P n a 21'
_atom_sites_solution_hydrogens geom
_atom_sites_solution_primary direct
_atom_sites_solution_secondary difmap
_audit_creation_date
;
'Thu Aug 04 16:28:26 2011'
;
_audit_creation_method
;
CrysAlisPro, Oxford Diffraction Ltd.,
Version 1.171.35.11 (release 16-05-2011 CrysAlis171 .NET)
(compiled May 16 2011,17:55:39)
;
_audit_update_record 30.11.2011
_cell_angle_alpha 90.00
_cell_angle_beta 90.00
_cell_angle_gamma 90.00
_cell_formula_units_Z 4
_cell_length_a 9.855(6)
_cell_length_b 8.082(4)
_cell_length_c 6.059(4)
_cell_measurement_reflns_used 342
_cell_measurement_temperature 173(2)
_cell_measurement_theta_max 33.3664
_cell_measurement_theta_min 4.1272
_cell_volume 482.6(5)
_computing_cell_refinement
;
CrysAlisPro, Agilent Technologies,
Version 1.171.35.11 (release 16-05-2011 CrysAlis171 .NET)
(compiled May 16 2011,17:55:39)
;
_computing_data_collection
;
CrysAlisPro, Agilent Technologies,
Version 1.171.35.11 (release 16-05-2011 CrysAlis171 .NET)
(compiled May 16 2011,17:55:39)
;
_computing_data_reduction
;
CrysAlisPro, Agilent Technologies,
Version 1.171.35.11 (release 16-05-2011 CrysAlis171 .NET)
(compiled May 16 2011,17:55:39)
;
_computing_molecular_graphics
;
'ORTEP (M. N. Burnett, C. K. Johnson, ORTEP-III: Oak Ridge Thermal Ellipsoid
;
_computing_publication_material 'PLATON (A. L. Spek, Acta Crystallogr, Sect. A, 1990, 46, C34, 1995 version).'
_computing_structure_refinement 'SHELXL-97 (Sheldrick, 1997)'
_computing_structure_solution SIR-92
_diffrn_ambient_temperature 173
_diffrn_detector_area_resol_mean 15.9809
_diffrn_measured_fraction_theta_full 0.989
_diffrn_measured_fraction_theta_max 0.989
_diffrn_measurement_device 'CCD camera on \k-goniostat'
_diffrn_measurement_device_type 'Xcalibur, Sapphire3'
_diffrn_measurement_method '\w scans'
_diffrn_orient_matrix_UB_11 -0.0423471000
_diffrn_orient_matrix_UB_12 0.0498906000
_diffrn_orient_matrix_UB_13 -0.0670848000
_diffrn_orient_matrix_UB_21 -0.0580011000
_diffrn_orient_matrix_UB_22 -0.0307301000
_diffrn_orient_matrix_UB_23 0.0567710000
_diffrn_orient_matrix_UB_31 0.0053054000
_diffrn_orient_matrix_UB_32 0.0652457000
_diffrn_orient_matrix_UB_33 0.0773936000
_diffrn_radiation_collimation 0.5
_diffrn_radiation_monochromator graphite
_diffrn_radiation_source 'Enhance (Mo) X-ray Source'
_diffrn_radiation_type 'Mo K\a'
_diffrn_radiation_wavelength 0.71073
_diffrn_reflns_av_R_equivalents 0.1301
_diffrn_reflns_av_sigmaI/netI 0.0852
_diffrn_reflns_limit_h_max 7
_diffrn_reflns_limit_h_min -12
_diffrn_reflns_limit_k_max 9
_diffrn_reflns_limit_k_min -10
_diffrn_reflns_limit_l_max 7
_diffrn_reflns_limit_l_min -6
_diffrn_reflns_number 2405
_diffrn_reflns_theta_full 26.50
_diffrn_reflns_theta_max 26.50
_diffrn_reflns_theta_min 4.14
_diffrn_source_current 40
_diffrn_source_type 'Spellman generator'
_diffrn_source_voltage 50
_exptl_absorpt_coefficient_mu 0.162
_exptl_absorpt_correction_T_max 0.9856
_exptl_absorpt_correction_T_min 0.9561
_exptl_absorpt_correction_type multi-scan
_exptl_absorpt_process_details
;
CrysAlisPro, Agilent Technologies,
Version 1.171.35.11 (release 16-05-2011 CrysAlis171 .NET)
(compiled May 16 2011,17:55:39)
Empirical absorption correction using spherical harmonics,
implemented in SCALE3 ABSPACK scaling algorithm.
;
_exptl_crystal_colour colorless
_exptl_crystal_density_diffrn 1.791
_exptl_crystal_density_method 'not measured'
_exptl_crystal_description rod
_exptl_crystal_F_000 264
_exptl_crystal_size_max 0.28
_exptl_crystal_size_mid 0.20
_exptl_crystal_size_min 0.09
_refine_diff_density_max 0.188
_refine_diff_density_min -0.197
_refine_diff_density_rms 0.056
_refine_ls_abs_structure_details 'Flack H D (1983), Acta Cryst. A39, 876-881'
_refine_ls_abs_structure_Flack 10(10)
_refine_ls_extinction_method none
_refine_ls_goodness_of_fit_ref 1.002
_refine_ls_hydrogen_treatment refall
_refine_ls_matrix_type full
_refine_ls_number_parameters 90
_refine_ls_number_reflns 543
_refine_ls_number_restraints 1
_refine_ls_restrained_S_all 1.001
_refine_ls_R_factor_all 0.0699
_refine_ls_R_factor_gt 0.0447
_refine_ls_shift/su_max 0.000
_refine_ls_shift/su_mean 0.000
_refine_ls_structure_factor_coef Fsqd
_refine_ls_weighting_details 'calc w=1/[\s^2^(Fo^2^)+(0.0247P)^2^+0.0000P] where P=(Fo^2^+2Fc^2^)/3'
_refine_ls_weighting_scheme calc
_refine_ls_wR_factor_gt 0.0861
_refine_ls_wR_factor_ref 0.0984
_reflns_number_gt 398
_reflns_number_total 543
_reflns_threshold_expression >2sigma(I)
_cod_data_source_file c2dt30684k.txt
_cod_data_source_block gx460
_cod_database_code 7019820

loop_
_symmetry_equiv_pos_as_xyz
'x, y, z'
'-x, -y, z+1/2'
'-x+1/2, y+1/2, z+1/2'
'x+1/2, -y+1/2, z'

loop_
_atom_site_label
_atom_site_type_symbol
_atom_site_fract_x
_atom_site_fract_y
_atom_site_fract_z
_atom_site_U_iso_or_equiv
_atom_site_adp_type
_atom_site_occupancy
_atom_site_symmetry_multiplicity
_atom_site_calc_flag
O2 O 0.7984(3) 0.4021(4) 0.3017(7) 0.0399(9) Uani 1 1 d
O1 O 0.9733(3) 0.3744(3) 0.0846(6) 0.0381(9) Uani 1 1 d
N1 N 0.9477(3) 0.0398(4) 0.1027(7) 0.0291(9) Uani 1 1 d
N4 N 0.7664(4) 0.0694(5) 0.3264(8) 0.0345(10) Uani 1 1 d
N6 N 0.9506(4) -0.2528(5) 0.0994(8) 0.0318(10) Uani 1 1 d
N5 N 0.8792(4) 0.3178(4) 0.1974(7) 0.0308(10) Uani 1 1 d
N2 N 0.8937(3) -0.1034(5) 0.1686(7) 0.0283(9) Uani 1 1 d
N3 N 0.7870(3) -0.0919(4) 0.3000(8) 0.0328(9) Uani 1 1 d
C1 C 0.8638(4) 0.1409(5) 0.2089(9) 0.0285(11) Uani 1 1 d
H6A H 0.880(5) -0.317(7) 0.004(11) 0.070(19) Uiso 1 1 d
H6B H 0.998(7) -0.297(9) 0.198(14) 0.12(3) Uiso 1 1 d

loop_
_atom_site_aniso_label
_atom_site_aniso_U_11
_atom_site_aniso_U_22
_atom_site_aniso_U_33
_atom_site_aniso_U_23
_atom_site_aniso_U_13
_atom_site_aniso_U_12
O2 0.0460(19) 0.0353(18) 0.039(2) -0.002(2) 0.003(2) 0.0133(17)
O1 0.042(2) 0.0365(18) 0.035(2) 0.0045(18) 0.0037(18) -0.0026(17)
N1 0.034(2) 0.0278(18) 0.026(2) 0.003(2) -0.002(2) -0.0042(18)
N4 0.036(2) 0.034(2) 0.034(3) 0.000(2) 0.003(2) -0.0029(18)
N6 0.034(3) 0.029(2) 0.032(2) 0.001(3) -0.003(2) 0.003(2)
N5 0.039(2) 0.028(2) 0.026(2) -0.001(2) -0.006(2) -0.0004(18)
N2 0.0283(19) 0.030(2) 0.026(2) -0.0049(16) -0.0007(19) -0.0011(17)
N3 0.029(2) 0.038(2) 0.032(2) -0.001(2) 0.002(2) -0.0039(18)
C1 0.030(2) 0.028(2) 0.028(3) 0.000(2) 0.001(2) -0.002(2)

loop_
_atom_type_symbol
_atom_type_description
_atom_type_scat_dispersion_real
_atom_type_scat_dispersion_imag
_atom_type_scat_source
C C 0.0033 0.0000 'International Tables Vol C Tables 4.2.6.8 and 6.1.1.4'
H H 0.0000 0.0000 'International Tables Vol C Tables 4.2.6.8 and 6.1.1.4'
N N 0.0061 0.0000 'International Tables Vol C Tables 4.2.6.8 and 6.1.1.4'
O O 0.0106 0.0000 'International Tables Vol C Tables 4.2.6.8 and 6.1.1.4'

loop_
_geom_angle_atom_site_label_1
_geom_angle_atom_site_label_2
_geom_angle_atom_site_label_3
_geom_angle
C1 N1 N2 98.1(4)
C1 N4 N3 104.6(4)
N2 N6 H6A 109(3)
N2 N6 H6B 112(5)
H6A N6 H6B 124(6)
O2 N5 O1 124.5(4)
O2 N5 C1 117.3(4)
O1 N5 C1 118.1(4)
N3 N2 N1 115.9(4)
N3 N2 N6 124.1(4)
N1 N2 N6 120.0(4)
N2 N3 N4 105.2(4)
N4 C1 N1 116.2(4)
N4 C1 N5 122.3(4)
N1 C1 N5 121.5(4)

loop_
_geom_bond_atom_site_label_1
_geom_bond_atom_site_label_2
_geom_bond_distance
O2 N5 1.224(5)
O1 N5 1.239(5)
N1 C1 1.328(5)
N1 N2 1.334(5)
N4 C1 1.328(6)
N4 N3 1.329(5)
N6 N2 1.396(5)
N6 H6A 1.04(6)
N6 H6B 0.84(8)
N5 C1 1.439(5)
N2 N3 1.322(5)

loop_
_geom_hbond_atom_site_label_D
_geom_hbond_atom_site_label_H
_geom_hbond_atom_site_label_A
_geom_hbond_distance_DH
_geom_hbond_distance_HA
_geom_hbond_distance_DA
_geom_hbond_angle_DHA
_geom_hbond_site_symmetry_A
N6 H6A N4 1.04(6) 2.02(6) 3.062(6) 176(4) 3_644
N6 H6B O1 0.84(8) 2.44(8) 3.189(6) 149(7) 2_755

loop_
_geom_torsion_atom_site_label_1
_geom_torsion_atom_site_label_2
_geom_torsion_atom_site_label_3
_geom_torsion_atom_site_label_4
_geom_torsion
C1 N1 N2 N3 0.6(5)
C1 N1 N2 N6 -179.2(4)
N1 N2 N3 N4 -0.1(5)
N6 N2 N3 N4 179.6(4)
C1 N4 N3 N2 -0.4(5)
N3 N4 C1 N1 0.8(6)
N3 N4 C1 N5 -178.7(4)
N2 N1 C1 N4 -0.8(6)
N2 N1 C1 N5 178.7(4)
O2 N5 C1 N4 0.2(6)
O1 N5 C1 N4 179.7(5)
O2 N5 C1 N1 -179.4(5)
O1 N5 C1 N1 0.2(6)
